data_7013857
loop_
_publ_author_name
'Furtado, Stephen J.'
'Gott, Andrew L.'
'McGowan, Patrick C.'

_publ_section_title
;
 Synthesis of mono-amino-functionalised ferrocene, ferrocene salts and
 ferrocenium salts.
;
_journal_issue 3
_journal_name_full 'Dalton transactions (Cambridge, England : 2003)'
_journal_page_first 436
_journal_page_last 441
_journal_paper_doi 10.1039/b315359m
_journal_year 2004
_chemical_formula_sum 'C14 H20 B F4 Fe N'
_chemical_formula_weight 344.97
_chemical_name_systematic
;
?
;
_space_group_IT_number 2
_symmetry_cell_setting triclinic
_symmetry_space_group_name_Hall '-P 1'
_symmetry_space_group_name_H-M 'P -1'
_atom_sites_solution_hydrogens geom
_atom_sites_solution_primary direct
_atom_sites_solution_secondary difmap
_audit_creation_method SHELXL-97
_cell_angle_alpha 74.6948(6)
_cell_angle_beta 74.7805(6)
_cell_angle_gamma 70.9655(6)
_cell_formula_units_Z 8
_cell_length_a 12.8882(2)
_cell_length_b 13.1010(2)
_cell_length_c 20.0636(4)
_cell_measurement_temperature 150(2)
_cell_volume 3030.51(9)
_computing_cell_refinement 'DENZO-SMN (Otwinowski & Minor, 1996)'
_computing_data_collection 'COLLECT (Nonius, 1999)'
_computing_data_reduction 'DENZO-SMN (Otwinowski & Minor, 1996)'
_computing_molecular_graphics 'ORTEP3 for Windows (Farrugia, 1997)'
_computing_publication_material 'WC (Thornton-Pett, 2000)'
_computing_structure_refinement 'SHELXL-97 (Sheldrick, 1997)'
_computing_structure_solution 'SHELXS-86 (Sheldrick, 1986)'
_diffrn_ambient_temperature 150(2)
_diffrn_measured_fraction_theta_full 0.998
_diffrn_measured_fraction_theta_max 0.998
_diffrn_measurement_device_type 'Nonius KappaCCD area detector diffractometer'
_diffrn_measurement_method
;
Detector set at 30mm from sample with different 2theta offsets
1 degree phi exposures for chi=0 degree settings
1 degree omega exposures for chi=90 degree settings
;
_diffrn_radiation_monochromator graphite
_diffrn_radiation_source 'fine-focus sealed tube'
_diffrn_radiation_type MoK\a
_diffrn_radiation_wavelength 0.71073
_diffrn_reflns_av_R_equivalents 0.0828
_diffrn_reflns_av_sigmaI/netI 0.0518
_diffrn_reflns_limit_h_max 15
_diffrn_reflns_limit_h_min -15
_diffrn_reflns_limit_k_max 16
_diffrn_reflns_limit_k_min -16
_diffrn_reflns_limit_l_max 24
_diffrn_reflns_limit_l_min -24
_diffrn_reflns_number 54668
_diffrn_reflns_theta_full 26.00
_diffrn_reflns_theta_max 26.00
_diffrn_reflns_theta_min 1.81
_exptl_absorpt_coefficient_mu 1.028
_exptl_absorpt_correction_T_max 0.8527
_exptl_absorpt_correction_T_min 0.7758
_exptl_absorpt_correction_type multi-scan
_exptl_absorpt_process_details
;
Using multiple and symmetry-related data measurements via the program SORTAV
See R.H. Blessing, Acta Cryst (1995), A51, 33-38
;
_exptl_crystal_colour prism
_exptl_crystal_density_diffrn 1.512
_exptl_crystal_density_method 'not measured'
_exptl_crystal_description orange
_exptl_crystal_F_000 1424
_exptl_crystal_size_max 0.26
_exptl_crystal_size_mid 0.19
_exptl_crystal_size_min 0.16
_refine_diff_density_max 0.361
_refine_diff_density_min -0.494
_refine_diff_density_rms 0.089
_refine_ls_extinction_coef 0.0023(3)
_refine_ls_extinction_expression Fc^*^=kFc[1+0.001xFc^2^\l^3^/sin(2\q)]^-1/4^
_refine_ls_extinction_method SHELXL
_refine_ls_goodness_of_fit_ref 1.009
_refine_ls_hydrogen_treatment mixed
_refine_ls_matrix_type full
_refine_ls_number_parameters 874
_refine_ls_number_reflns 11880
_refine_ls_number_restraints 0
_refine_ls_restrained_S_all 1.009
_refine_ls_R_factor_all 0.0514
_refine_ls_R_factor_gt 0.0358
_refine_ls_shift/su_max 0.001
_refine_ls_shift/su_mean 0.000
_refine_ls_structure_factor_coef Fsqd
_refine_ls_weighting_details 'calc w=1/[\s^2^(Fo^2^)+(0.0395P)^2^+1.1004P] where P=(Fo^2^+2Fc^2^)/3'
_refine_ls_weighting_scheme calc
_refine_ls_wR_factor_gt 0.0863
_refine_ls_wR_factor_ref 0.0949
_reflns_number_gt 9345
_reflns_number_total 11880
_reflns_threshold_expression >2sigma(I)
_cod_data_source_file b315359m.txt
_cod_data_source_block sjf130-3
_cod_original_cell_volume 3030.53(9)
_cod_original_sg_symbol_H-M P-1
_cod_database_code 7013857

loop_
_symmetry_equiv_pos_as_xyz
'x, y, z'
'-x, -y, -z'

loop_
_atom_site_label
_atom_site_type_symbol
_atom_site_fract_x
_atom_site_fract_y
_atom_site_fract_z
_atom_site_U_iso_or_equiv
_atom_site_adp_type
_atom_site_occupancy
_atom_site_symmetry_multiplicity
_atom_site_calc_flag
_atom_site_refinement_flags
_atom_site_disorder_assembly
_atom_site_disorder_group
Fe1 Fe -0.34951(2) 0.14397(2) 0.116669(15) 0.02729(9) Uani 1 1 d . . .
Fe2 Fe -0.13863(2) 0.37322(2) -0.147224(16) 0.02767(9) Uani 1 1 d . . .
Fe3 Fe 0.36348(2) 0.35939(2) -0.141560(16) 0.02795(9) Uani 1 1 d . . .
Fe4 Fe 0.13965(2) 0.15340(2) 0.118329(15) 0.02697(9) Uani 1 1 d . . .
F9 F -0.26845(15) -0.23153(14) 0.33057(9) 0.0696(5) Uani 1 1 d . . .
F10 F -0.15186(13) -0.22830(13) 0.39634(10) 0.0739(5) Uani 1 1 d . . .
F11 F -0.25449(11) -0.06772(11) 0.34229(8) 0.0514(4) Uani 1 1 d . . .
F12 F -0.33950(13) -0.17451(13) 0.43343(8) 0.0612(4) Uani 1 1 d . . .
F1A F 0.2618(4) 0.6902(4) -0.4535(2) 0.1119(15) Uani 0.50 1 d P A 2
F2A F 0.3525(10) 0.5973(10) -0.3648(7) 0.090(3) Uani 0.50 1 d P A 2
F3A F 0.2994(4) 0.7819(4) -0.3886(4) 0.093(2) Uani 0.50 1 d P A 2
F4A F 0.1696(3) 0.6882(4) -0.3430(2) 0.0654(11) Uani 0.50 1 d P A 2
F5A F -0.9055(6) 0.1613(8) 0.3896(6) 0.108(4) Uani 0.30 1 d P B 1
F6A F -0.7401(5) 0.1814(6) 0.3289(3) 0.0779(19) Uani 0.30 1 d P B 1
F7A F -0.7849(5) 0.0176(5) 0.3494(4) 0.0756(18) Uani 0.30 1 d P B 1
F8A F -0.7432(8) 0.0736(7) 0.4332(4) 0.082(3) Uani 0.30 1 d P B 1
F13A F 0.6834(10) 0.4481(9) -0.3377(5) 0.081(3) Uani 0.50 1 d P C 1
F14A F 0.8285(4) 0.4819(4) -0.4274(3) 0.0740(14) Uani 0.50 1 d P C 2
F15A F 0.7653(8) 0.3291(7) -0.3868(4) 0.0580(17) Uani 0.50 1 d P C 1
F16A F 0.6545(4) 0.4891(3) -0.4317(2) 0.0578(11) Uani 0.50 1 d P C 2
F1B F 0.3233(9) 0.5844(10) -0.3762(7) 0.080(3) Uani 0.50 1 d P A 1
F2B F 0.3194(5) 0.7583(4) -0.4263(3) 0.0769(17) Uani 0.50 1 d P A 1
F3B F 0.2587(3) 0.7158(3) -0.31097(18) 0.0718(9) Uani 0.50 1 d P A 1
F4B F 0.1577(4) 0.7140(4) -0.3853(3) 0.0698(13) Uani 0.50 1 d P A 1
F5B F -0.8750(2) 0.1760(2) 0.34833(14) 0.0540(7) Uani 0.70 1 d P B 2
F6B F -0.68888(16) 0.08567(19) 0.32844(10) 0.0459(5) Uani 0.70 1 d P B 2
F7B F -0.81424(19) 0.00144(18) 0.40583(15) 0.0598(6) Uani 0.70 1 d P B 2
F8B F -0.7735(2) 0.1396(2) 0.43273(16) 0.0524(7) Uani 0.70 1 d P B 2
F13B F 0.7047(10) 0.4691(8) -0.3287(5) 0.0565(19) Uani 0.50 1 d P C 2
F14B F 0.8620(4) 0.4168(5) -0.3965(3) 0.0944(16) Uani 0.50 1 d P C 1
F15B F 0.7592(8) 0.3276(8) -0.4126(5) 0.083(3) Uani 0.50 1 d P C 2
F16B F 0.7232(7) 0.5082(4) -0.4534(2) 0.135(3) Uani 0.50 1 d P C 1
N1 N -0.54874(14) 0.18062(13) 0.36830(9) 0.0311(4) Uani 1 1 d . . .
H57 H -0.6085 0.1629 0.3608 0.037 Uiso 1 1 calc R . .
N2 N 0.02714(16) 0.58626(14) -0.38285(10) 0.0399(4) Uani 1 1 d . . .
H58 H 0.0546 0.6391 -0.3757 0.048 Uiso 1 1 calc R . .
N3 N 0.55030(15) 0.29703(15) -0.38984(10) 0.0386(4) Uani 1 1 d . . .
H59 H 0.6171 0.3164 -0.4014 0.046 Uiso 1 1 calc R . .
N4 N -0.05209(14) -0.03422(14) 0.35522(9) 0.0334(4) Uani 1 1 d . . .
H60 H -0.1095 -0.0580 0.3499 0.040 Uiso 1 1 calc R . .
C1 C -0.43433(16) 0.26871(15) 0.17135(11) 0.0288(4) Uani 1 1 d . . .
C2 C -0.46092(17) 0.29632(15) 0.10301(11) 0.0312(5) Uani 1 1 d . . .
H2 H -0.5334 0.3126 0.0932 0.037 Uiso 1 1 calc R . .
C3 C -0.36020(17) 0.29524(16) 0.05202(11) 0.0330(5) Uani 1 1 d . . .
H3 H -0.3537 0.3112 0.0023 0.040 Uiso 1 1 calc R . .
C4 C -0.27105(18) 0.26598(16) 0.08892(11) 0.0320(5) Uani 1 1 d . . .
H4 H -0.1944 0.2583 0.0680 0.038 Uiso 1 1 calc R . .
C5 C -0.31622(17) 0.25021(16) 0.16220(11) 0.0309(5) Uani 1 1 d . . .
H5 H -0.2752 0.2307 0.1988 0.037 Uiso 1 1 calc R . .
C6 C -0.51744(17) 0.26642(17) 0.23971(11) 0.0327(5) Uani 1 1 d . . .
H6A H -0.5813 0.2446 0.2348 0.039 Uiso 1 1 calc R . .
H6B H -0.5465 0.3412 0.2507 0.039 Uiso 1 1 calc R . .
C7 C -0.46578(17) 0.18695(17) 0.29977(11) 0.0336(5) Uani 1 1 d . . .
H7A H -0.4343 0.1128 0.2879 0.040 Uiso 1 1 calc R . .
H7B H -0.4035 0.2103 0.3055 0.040 Uiso 1 1 calc R . .
C8 C -0.4988(2) 0.09138(19) 0.42358(12) 0.0439(6) Uani 1 1 d . . .
H8A H -0.4374 0.1092 0.4340 0.066 Uiso 1 1 calc R . .
H8B H -0.4702 0.0217 0.4068 0.066 Uiso 1 1 calc R . .
H8C H -0.5561 0.0844 0.4664 0.066 Uiso 1 1 calc R . .
C9 C -0.5942(2) 0.28711(18) 0.39327(13) 0.0459(6) Uani 1 1 d . . .
H9A H -0.6428 0.2769 0.4397 0.069 Uiso 1 1 calc R . .
H9B H -0.6373 0.3424 0.3598 0.069 Uiso 1 1 calc R . .
H9C H -0.5322 0.3121 0.3967 0.069 Uiso 1 1 calc R . .
C10 C -0.4038(2) 0.04017(18) 0.08289(15) 0.0493(7) Uani 1 1 d . . .
H10 H -0.4627 0.0614 0.0575 0.059 Uiso 1 1 calc R . .
C11 C -0.2898(2) 0.02979(19) 0.05370(14) 0.0467(6) Uani 1 1 d . . .
H11 H -0.2581 0.0427 0.0049 0.056 Uiso 1 1 calc R . .
C12 C -0.2314(2) -0.00256(18) 0.10852(16) 0.0507(7) Uani 1 1 d . . .
H12 H -0.1531 -0.0150 0.1034 0.061 Uiso 1 1 calc R . .
C13 C -0.3069(3) -0.01372(18) 0.17228(14) 0.0533(7) Uani 1 1 d . . .
H13 H -0.2889 -0.0355 0.2179 0.064 Uiso 1 1 calc R . .
C14 C -0.4146(2) 0.01302(19) 0.15713(15) 0.0561(8) Uani 1 1 d . . .
H14 H -0.4821 0.0129 0.1906 0.067 Uiso 1 1 calc R . .
C15 C -0.10866(17) 0.52450(16) -0.18687(11) 0.0319(5) Uani 1 1 d . . .
C16 C -0.08192(19) 0.48093(16) -0.11846(11) 0.0342(5) Uani 1 1 d . . .
H16 H -0.0107 0.4664 -0.1071 0.041 Uiso 1 1 calc R . .
C17 C -0.18002(19) 0.46301(17) -0.07013(12) 0.0379(5) Uani 1 1 d . . .
H17 H -0.1857 0.4349 -0.0210 0.046 Uiso 1 1 calc R . .
C18 C -0.26771(19) 0.49434(17) -0.10795(12) 0.0388(5) Uani 1 1 d . . .
H18 H -0.3424 0.4907 -0.0887 0.047 Uiso 1 1 calc R . .
C19 C -0.22394(17) 0.53243(16) -0.18012(12) 0.0354(5) Uani 1 1 d . . .
H19 H -0.2646 0.5586 -0.2173 0.043 Uiso 1 1 calc R . .
C20 C -0.02829(18) 0.55834(18) -0.25194(11) 0.0365(5) Uani 1 1 d . . .
H20A H 0.0464 0.5051 -0.2507 0.044 Uiso 1 1 calc R . .
H20B H -0.0217 0.6314 -0.2515 0.044 Uiso 1 1 calc R . .
C21 C -0.06219(18) 0.56447(18) -0.31970(11) 0.0371(5) Uani 1 1 d . . .
H21A H -0.0766 0.4942 -0.3184 0.044 Uiso 1 1 calc R . .
H21B H -0.1324 0.6240 -0.3241 0.044 Uiso 1 1 calc R . .
C22 C -0.0177(2) 0.6313(2) -0.44879(13) 0.0583(7) Uani 1 1 d . . .
H22A H 0.0429 0.6440 -0.4884 0.088 Uiso 1 1 calc R . .
H22B H -0.0756 0.7010 -0.4447 0.088 Uiso 1 1 calc R . .
H22C H -0.0502 0.5786 -0.4569 0.088 Uiso 1 1 calc R . .
C23 C 0.1225(2) 0.4863(2) -0.39064(15) 0.0618(8) Uani 1 1 d . . .
H23A H 0.0964 0.4293 -0.3992 0.093 Uiso 1 1 calc R . .
H23B H 0.1531 0.4589 -0.3474 0.093 Uiso 1 1 calc R . .
H23C H 0.1807 0.5047 -0.4304 0.093 Uiso 1 1 calc R . .
C24 C -0.1581(2) 0.28164(17) -0.20889(12) 0.0401(5) Uani 1 1 d . . .
H24 H -0.1992 0.3086 -0.2459 0.048 Uiso 1 1 calc R . .
C25 C -0.04256(19) 0.27233(17) -0.21574(13) 0.0394(5) Uani 1 1 d . . .
H25 H 0.0070 0.2920 -0.2581 0.047 Uiso 1 1 calc R . .
C26 C -0.01471(18) 0.22837(16) -0.14798(13) 0.0372(5) Uani 1 1 d . . .
H26 H 0.0568 0.2133 -0.1369 0.045 Uiso 1 1 calc R . .
C27 C -0.11296(19) 0.21094(16) -0.09955(12) 0.0369(5) Uani 1 1 d . . .
H27 H -0.1186 0.1823 -0.0504 0.044 Uiso 1 1 calc R . .
C28 C -0.20072(19) 0.24360(17) -0.13730(13) 0.0385(5) Uani 1 1 d . . .
H28 H -0.2755 0.2405 -0.1179 0.046 Uiso 1 1 calc R . .
C29 C 0.52180(16) 0.29276(17) -0.19360(12) 0.0330(5) Uani 1 1 d . . .
C30 C 0.50130(17) 0.23104(18) -0.12379(12) 0.0358(5) Uani 1 1 d . . .
H30 H 0.5045 0.1550 -0.1115 0.043 Uiso 1 1 calc R . .
C31 C 0.47521(17) 0.30247(19) -0.07577(12) 0.0373(5) Uani 1 1 d . . .
H31 H 0.4579 0.2826 -0.0259 0.045 Uiso 1 1 calc R . .
C32 C 0.47949(18) 0.40879(19) -0.11542(12) 0.0396(5) Uani 1 1 d . . .
H32 H 0.4656 0.4726 -0.0968 0.048 Uiso 1 1 calc R . .
C33 C 0.50828(17) 0.40279(18) -0.18793(12) 0.0356(5) Uani 1 1 d . . .
H33 H 0.5170 0.4621 -0.2262 0.043 Uiso 1 1 calc R . .
C34 C 0.55963(18) 0.24716(18) -0.26028(12) 0.0384(5) Uani 1 1 d . . .
H34A H 0.5506 0.1719 -0.2495 0.046 Uiso 1 1 calc R . .
H34B H 0.6401 0.2419 -0.2783 0.046 Uiso 1 1 calc R . .
C35 C 0.49367(18) 0.31848(18) -0.31714(11) 0.0384(5) Uani 1 1 d . . .
H35A H 0.4191 0.3050 -0.3055 0.046 Uiso 1 1 calc R . .
H35B H 0.4821 0.3969 -0.3170 0.046 Uiso 1 1 calc R . .
C36 C 0.4803(2) 0.36845(19) -0.44232(12) 0.0457(6) Uani 1 1 d . . .
H36A H 0.5229 0.3619 -0.4900 0.069 Uiso 1 1 calc R . .
H36B H 0.4598 0.4452 -0.4371 0.069 Uiso 1 1 calc R . .
H36C H 0.4124 0.3452 -0.4344 0.069 Uiso 1 1 calc R . .
C37 C 0.5782(2) 0.1797(2) -0.39482(15) 0.0558(7) Uani 1 1 d . . .
H37A H 0.5100 0.1553 -0.3797 0.084 Uiso 1 1 calc R . .
H37B H 0.6317 0.1348 -0.3644 0.084 Uiso 1 1 calc R . .
H37C H 0.6115 0.1716 -0.4437 0.084 Uiso 1 1 calc R . .
C38 C 0.24191(18) 0.4567(2) -0.19664(13) 0.0432(6) Uani 1 1 d . . .
H38 H 0.2527 0.5068 -0.2400 0.052 Uiso 1 1 calc R . .
C39 C 0.24722(17) 0.34419(19) -0.18860(12) 0.0383(5) Uani 1 1 d . . .
H39 H 0.2616 0.3058 -0.2256 0.046 Uiso 1 1 calc R . .
C40 C 0.22723(17) 0.29940(18) -0.11558(12) 0.0353(5) Uani 1 1 d . . .
H40 H 0.2264 0.2254 -0.0951 0.042 Uiso 1 1 calc R . .
C41 C 0.20867(17) 0.38382(18) -0.07836(12) 0.0362(5) Uani 1 1 d . . .
H41 H 0.1930 0.3764 -0.0286 0.043 Uiso 1 1 calc R . .
C42 C 0.21761(18) 0.48118(18) -0.12826(13) 0.0413(6) Uani 1 1 d . . .
H42 H 0.2089 0.5506 -0.1179 0.050 Uiso 1 1 calc R . .
C43 C -0.00865(16) 0.11400(16) 0.16115(11) 0.0292(4) Uani 1 1 d . . .
C44 C 0.03133(17) 0.09493(17) 0.09064(11) 0.0319(5) Uani 1 1 d . . .
H44 H 0.0484 0.0264 0.0767 0.038 Uiso 1 1 calc R . .
C45 C 0.04111(17) 0.19623(17) 0.04498(12) 0.0341(5) Uani 1 1 d . . .
H45 H 0.0658 0.2071 -0.0047 0.041 Uiso 1 1 calc R . .
C46 C 0.00762(16) 0.27829(17) 0.08645(12) 0.0333(5) Uani 1 1 d . . .
H46 H 0.0063 0.3535 0.0695 0.040 Uiso 1 1 calc R . .
C47 C -0.02367(16) 0.22777(16) 0.15806(11) 0.0311(5) Uani 1 1 d . . .
H47 H -0.0500 0.2638 0.1971 0.037 Uiso 1 1 calc R . .
C48 C -0.03405(18) 0.02798(17) 0.22464(11) 0.0343(5) Uani 1 1 d . . .
H48A H 0.0221 -0.0434 0.2194 0.041 Uiso 1 1 calc R . .
H48B H -0.1084 0.0193 0.2268 0.041 Uiso 1 1 calc R . .
C49 C -0.03356(18) 0.05630(16) 0.29302(11) 0.0322(5) Uani 1 1 d . . .
H49A H 0.0391 0.0694 0.2900 0.039 Uiso 1 1 calc R . .
H49B H -0.0931 0.1251 0.3000 0.039 Uiso 1 1 calc R . .
C50 C -0.0890(2) 0.0064(2) 0.42271(12) 0.0482(6) Uani 1 1 d . . .
H50A H -0.1004 -0.0544 0.4620 0.072 Uiso 1 1 calc R . .
H50B H -0.1593 0.0651 0.4216 0.072 Uiso 1 1 calc R . .
H50C H -0.0316 0.0351 0.4289 0.072 Uiso 1 1 calc R . .
C51 C 0.0480(2) -0.13074(18) 0.35861(13) 0.0438(6) Uani 1 1 d . . .
H51A H 0.1091 -0.1093 0.3667 0.066 Uiso 1 1 calc R . .
H51B H 0.0712 -0.1569 0.3141 0.066 Uiso 1 1 calc R . .
H51C H 0.0299 -0.1897 0.3973 0.066 Uiso 1 1 calc R . .
C52 C 0.24047(18) 0.17441(19) 0.17484(12) 0.0373(5) Uani 1 1 d . . .
H52 H 0.2166 0.2131 0.2125 0.045 Uiso 1 1 calc R . .
C53 C 0.25315(17) 0.06058(18) 0.18085(12) 0.0384(5) Uani 1 1 d . . .
H53 H 0.2392 0.0099 0.2235 0.046 Uiso 1 1 calc R . .
C54 C 0.29011(17) 0.03570(18) 0.11264(13) 0.0382(5) Uani 1 1 d . . .
H54 H 0.3053 -0.0345 0.1014 0.046 Uiso 1 1 calc R . .
C55 C 0.30049(17) 0.13428(18) 0.06380(12) 0.0351(5) Uani 1 1 d . . .
H55 H 0.3238 0.1417 0.0142 0.042 Uiso 1 1 calc R . .
C56 C 0.26989(17) 0.21969(18) 0.10245(12) 0.0349(5) Uani 1 1 d . . .
H56 H 0.2693 0.2943 0.0831 0.042 Uiso 1 1 calc R . .
B1 B 0.2695(2) 0.6899(2) -0.38055(17) 0.0495(7) Uani 1 1 d . . .
B2 B -0.7899(2) 0.1014(2) 0.37826(15) 0.0418(6) Uani 1 1 d . . .
B3 B -0.2546(2) -0.1768(2) 0.37559(15) 0.0400(6) Uani 1 1 d . . .
B4 B 0.7462(3) 0.4354(2) -0.39690(16) 0.0477(7) Uani 1 1 d . . .

loop_
_atom_site_aniso_label
_atom_site_aniso_U_11
_atom_site_aniso_U_22
_atom_site_aniso_U_33
_atom_site_aniso_U_23
_atom_site_aniso_U_13
_atom_site_aniso_U_12
Fe1 0.02426(16) 0.02619(15) 0.03266(18) -0.00649(12) -0.00607(13) -0.00755(12)
Fe2 0.02453(16) 0.02483(15) 0.03515(18) -0.00776(12) -0.00709(13) -0.00625(12)
Fe3 0.02300(16) 0.02891(16) 0.03376(18) -0.00563(12) -0.00679(12) -0.00893(12)
Fe4 0.02186(16) 0.02756(16) 0.03207(18) -0.00582(12) -0.00600(12) -0.00699(12)
F9 0.0859(12) 0.0800(11) 0.0625(10) -0.0351(9) -0.0053(9) -0.0389(10)
F10 0.0550(10) 0.0495(9) 0.1216(15) -0.0114(9) -0.0335(10) -0.0116(8)
F11 0.0486(8) 0.0490(8) 0.0585(9) -0.0003(7) -0.0115(7) -0.0232(7)
F12 0.0657(10) 0.0690(10) 0.0485(9) -0.0153(7) 0.0117(8) -0.0327(8)
F1A 0.119(4) 0.163(4) 0.070(3) -0.030(3) -0.009(3) -0.063(3)
F2A 0.062(4) 0.054(4) 0.114(8) 0.010(4) 0.000(4) 0.003(3)
F3A 0.054(3) 0.049(2) 0.194(7) -0.017(4) -0.057(4) -0.019(2)
F4A 0.040(2) 0.066(3) 0.089(3) -0.028(2) 0.010(2) -0.0202(18)
F5A 0.040(4) 0.109(7) 0.192(11) -0.079(8) 0.008(6) -0.026(4)
F6A 0.082(4) 0.111(5) 0.058(4) 0.021(3) -0.029(3) -0.066(4)
F7A 0.072(4) 0.065(4) 0.110(5) -0.039(4) -0.051(4) -0.001(3)
F8A 0.105(7) 0.131(7) 0.034(3) 0.002(5) -0.018(4) -0.075(6)
F13A 0.077(5) 0.058(4) 0.066(6) 0.002(3) 0.030(4) -0.007(3)
F14A 0.068(3) 0.089(3) 0.073(3) -0.021(2) 0.019(2) -0.053(3)
F15A 0.058(3) 0.036(3) 0.081(4) -0.019(2) -0.026(3) 0.0015(18)
F16A 0.074(3) 0.0422(18) 0.072(3) -0.0086(19) -0.046(2) -0.0125(18)
F1B 0.087(7) 0.055(3) 0.082(3) -0.031(3) -0.015(4) 0.015(4)
F2B 0.057(2) 0.067(3) 0.085(3) 0.010(2) 0.010(2) -0.027(2)
F3B 0.079(2) 0.085(2) 0.061(2) -0.0370(19) -0.0107(18) -0.0195(19)
F4B 0.051(2) 0.062(2) 0.109(4) -0.010(3) -0.027(3) -0.0276(18)
F5B 0.0505(18) 0.0542(13) 0.0568(16) -0.0072(13) -0.0216(13) -0.0080(13)
F6B 0.0439(11) 0.0619(13) 0.0383(11) -0.0152(10) -0.0035(9) -0.0222(10)
F7B 0.0537(14) 0.0464(12) 0.0799(17) -0.0041(12) -0.0086(13) -0.0244(10)
F8B 0.0464(14) 0.0718(18) 0.0489(15) -0.0273(16) -0.0080(11) -0.0180(14)
F13B 0.078(4) 0.049(4) 0.031(2) -0.005(2) -0.014(2) -0.002(3)
F14B 0.067(3) 0.126(4) 0.122(5) -0.074(4) 0.006(3) -0.049(3)
F15B 0.038(3) 0.064(3) 0.158(8) -0.061(5) 0.002(4) -0.015(2)
F16B 0.229(9) 0.072(4) 0.042(3) -0.012(2) -0.022(4) 0.038(4)
N1 0.0281(9) 0.0330(9) 0.0308(10) -0.0069(7) -0.0020(7) -0.0090(7)
N2 0.0454(11) 0.0345(10) 0.0391(11) -0.0086(8) -0.0009(9) -0.0149(8)
N3 0.0329(10) 0.0434(10) 0.0427(11) -0.0174(9) -0.0025(8) -0.0112(8)
N4 0.0320(9) 0.0358(9) 0.0333(10) -0.0036(8) -0.0042(8) -0.0143(8)
C1 0.0282(11) 0.0250(10) 0.0335(12) -0.0075(8) -0.0047(9) -0.0073(8)
C2 0.0285(11) 0.0262(10) 0.0382(12) -0.0051(9) -0.0084(9) -0.0059(8)
C3 0.0363(12) 0.0287(10) 0.0332(12) -0.0043(9) -0.0055(9) -0.0103(9)
C4 0.0296(11) 0.0331(11) 0.0352(12) -0.0075(9) -0.0027(9) -0.0132(9)
C5 0.0304(11) 0.0301(10) 0.0353(12) -0.0063(9) -0.0082(9) -0.0110(9)
C6 0.0271(11) 0.0345(11) 0.0347(12) -0.0073(9) -0.0050(9) -0.0063(9)
C7 0.0284(11) 0.0373(11) 0.0304(12) -0.0079(9) -0.0004(9) -0.0061(9)
C8 0.0443(14) 0.0417(13) 0.0350(13) -0.0001(10) -0.0064(11) -0.0045(10)
C9 0.0552(15) 0.0370(12) 0.0381(13) -0.0146(10) -0.0002(11) -0.0041(11)
C10 0.0502(15) 0.0344(12) 0.077(2) -0.0151(12) -0.0308(14) -0.0114(11)
C11 0.0575(16) 0.0394(13) 0.0461(15) -0.0188(11) -0.0005(12) -0.0161(11)
C12 0.0391(14) 0.0324(12) 0.085(2) -0.0217(12) -0.0197(14) -0.0012(10)
C13 0.085(2) 0.0268(12) 0.0528(16) -0.0025(10) -0.0322(15) -0.0106(12)
C14 0.0589(17) 0.0342(13) 0.072(2) -0.0166(12) 0.0171(15) -0.0270(12)
C15 0.0306(11) 0.0261(10) 0.0403(13) -0.0077(9) -0.0071(9) -0.0084(8)
C16 0.0366(12) 0.0292(11) 0.0416(13) -0.0106(9) -0.0109(10) -0.0098(9)
C17 0.0465(14) 0.0304(11) 0.0382(13) -0.0117(9) -0.0032(11) -0.0124(10)
C18 0.0311(12) 0.0276(11) 0.0524(15) -0.0115(10) 0.0002(10) -0.0049(9)
C19 0.0296(11) 0.0269(10) 0.0482(14) -0.0054(9) -0.0100(10) -0.0053(9)
C20 0.0335(12) 0.0376(12) 0.0426(13) -0.0069(10) -0.0070(10) -0.0162(9)
C21 0.0358(12) 0.0352(11) 0.0405(13) -0.0051(9) -0.0046(10) -0.0143(10)
C22 0.076(2) 0.0501(15) 0.0377(15) -0.0067(11) -0.0065(13) -0.0075(14)
C23 0.0548(17) 0.0532(16) 0.0612(18) -0.0178(13) 0.0003(14) 0.0024(13)
C24 0.0476(14) 0.0342(11) 0.0451(14) -0.0123(10) -0.0206(11) -0.0072(10)
C25 0.0418(13) 0.0310(11) 0.0439(14) -0.0152(10) 0.0022(11) -0.0102(10)
C26 0.0301(11) 0.0270(10) 0.0571(15) -0.0138(10) -0.0143(11) -0.0023(9)
C27 0.0449(13) 0.0266(10) 0.0409(13) -0.0070(9) -0.0104(11) -0.0102(9)
C28 0.0349(12) 0.0322(11) 0.0546(15) -0.0152(10) -0.0077(11) -0.0129(9)
C29 0.0220(10) 0.0367(11) 0.0426(13) -0.0086(9) -0.0080(9) -0.0090(9)
C30 0.0232(11) 0.0375(12) 0.0460(14) -0.0023(10) -0.0133(10) -0.0066(9)
C31 0.0267(11) 0.0503(13) 0.0379(13) -0.0089(10) -0.0106(10) -0.0110(10)
C32 0.0299(12) 0.0498(13) 0.0493(15) -0.0180(11) -0.0076(10) -0.0178(10)
C33 0.0298(11) 0.0390(12) 0.0422(13) -0.0080(10) -0.0042(10) -0.0172(9)
C34 0.0329(12) 0.0358(11) 0.0438(14) -0.0111(10) -0.0054(10) -0.0049(9)
C35 0.0332(12) 0.0417(12) 0.0380(13) -0.0143(10) -0.0013(10) -0.0065(10)
C36 0.0523(15) 0.0430(13) 0.0400(14) -0.0081(10) -0.0098(11) -0.0102(11)
C37 0.0653(18) 0.0434(14) 0.0582(17) -0.0236(12) -0.0197(14) 0.0026(12)
C38 0.0290(12) 0.0514(14) 0.0440(14) 0.0056(11) -0.0118(10) -0.0123(10)
C39 0.0252(11) 0.0568(14) 0.0385(13) -0.0150(11) -0.0069(9) -0.0135(10)
C40 0.0253(11) 0.0378(12) 0.0457(14) -0.0057(10) -0.0076(10) -0.0141(9)
C41 0.0257(11) 0.0467(13) 0.0363(13) -0.0092(10) -0.0050(9) -0.0103(9)
C42 0.0266(11) 0.0349(12) 0.0612(16) -0.0116(11) -0.0103(11) -0.0038(9)
C43 0.0237(10) 0.0332(11) 0.0329(12) -0.0071(9) -0.0052(9) -0.0106(8)
C44 0.0258(11) 0.0360(11) 0.0379(12) -0.0110(9) -0.0076(9) -0.0098(9)
C45 0.0258(11) 0.0449(12) 0.0331(12) -0.0057(9) -0.0075(9) -0.0117(9)
C46 0.0226(10) 0.0301(11) 0.0443(13) -0.0008(9) -0.0103(9) -0.0056(8)
C47 0.0219(10) 0.0335(11) 0.0381(12) -0.0100(9) -0.0038(9) -0.0071(8)
C48 0.0365(12) 0.0358(11) 0.0354(12) -0.0067(9) -0.0056(10) -0.0176(9)
C49 0.0325(11) 0.0296(10) 0.0331(12) -0.0041(9) -0.0023(9) -0.0117(9)
C50 0.0509(15) 0.0522(14) 0.0337(13) -0.0088(11) 0.0032(11) -0.0127(12)
C51 0.0473(14) 0.0360(12) 0.0457(14) -0.0054(10) -0.0142(11) -0.0065(10)
C52 0.0283(11) 0.0482(13) 0.0399(13) -0.0123(10) -0.0117(10) -0.0097(10)
C53 0.0277(11) 0.0428(12) 0.0398(13) 0.0012(10) -0.0107(10) -0.0074(9)
C54 0.0246(11) 0.0325(11) 0.0564(15) -0.0112(10) -0.0112(10) -0.0018(9)
C55 0.0233(10) 0.0437(12) 0.0387(13) -0.0108(10) -0.0056(9) -0.0079(9)
C56 0.0251(11) 0.0374(11) 0.0456(14) -0.0054(10) -0.0103(10) -0.0122(9)
B1 0.0407(16) 0.0418(16) 0.065(2) -0.0088(14) -0.0082(15) -0.0124(13)
B2 0.0417(15) 0.0471(15) 0.0424(16) -0.0099(12) -0.0068(13) -0.0200(13)
B3 0.0369(14) 0.0419(14) 0.0436(16) -0.0119(12) 0.0003(12) -0.0178(12)
B4 0.0517(18) 0.0478(17) 0.0466(18) -0.0053(13) -0.0050(15) -0.0243(14)

loop_
_atom_type_symbol
_atom_type_description
_atom_type_scat_dispersion_real
_atom_type_scat_dispersion_imag
_atom_type_scat_source
C C 0.0033 0.0016 'International Tables Vol C Tables 4.2.6.8 and 6.1.1.4'
H H 0.0000 0.0000 'International Tables Vol C Tables 4.2.6.8 and 6.1.1.4'
N N 0.0061 0.0033 'International Tables Vol C Tables 4.2.6.8 and 6.1.1.4'
B B 0.0013 0.0007 'International Tables Vol C Tables 4.2.6.8 and 6.1.1.4'
F F 0.0171 0.0103 'International Tables Vol C Tables 4.2.6.8 and 6.1.1.4'
Fe Fe 0.3463 0.8444 'International Tables Vol C Tables 4.2.6.8 and 6.1.1.4'

loop_
_geom_angle_atom_site_label_1
_geom_angle_atom_site_label_2
_geom_angle_atom_site_label_3
_geom_angle
_geom_angle_site_symmetry_1
_geom_angle_site_symmetry_3
_geom_angle_publ_flag
C14 Fe1 C10 40.69(11) . . ?
C14 Fe1 C12 67.65(11) . . ?
C10 Fe1 C12 67.66(10) . . ?
C14 Fe1 C11 67.84(10) . . ?
C10 Fe1 C11 40.36(10) . . ?
C12 Fe1 C11 39.91(10) . . ?
C14 Fe1 C2 116.84(10) . . ?
C10 Fe1 C2 108.12(9) . . ?
C12 Fe1 C2 168.35(10) . . ?
C11 Fe1 C2 130.02(10) . . ?
C14 Fe1 C4 171.00(11) . . ?
C10 Fe1 C4 146.69(10) . . ?
C12 Fe1 C4 108.62(9) . . ?
C11 Fe1 C4 115.02(9) . . ?
C2 Fe1 C4 68.51(8) . . ?
C14 Fe1 C13 40.44(11) . . ?
C10 Fe1 C13 67.97(10) . . ?
C12 Fe1 C13 39.94(11) . . ?
C11 Fe1 C13 67.32(10) . . ?
C2 Fe1 C13 150.02(10) . . ?
C4 Fe1 C13 131.58(10) . . ?
C14 Fe1 C3 147.95(11) . . ?
C10 Fe1 C3 114.60(10) . . ?
C12 Fe1 C3 129.83(10) . . ?
C11 Fe1 C3 107.16(9) . . ?
C2 Fe1 C3 40.80(8) . . ?
C4 Fe1 C3 40.72(8) . . ?
C13 Fe1 C3 168.93(11) . . ?
C14 Fe1 C1 110.30(9) . . ?
C10 Fe1 C1 131.63(9) . . ?
C12 Fe1 C1 149.94(10) . . ?
C11 Fe1 C1 169.57(10) . . ?
C2 Fe1 C1 40.73(8) . . ?
C4 Fe1 C1 68.50(8) . . ?
C13 Fe1 C1 118.47(10) . . ?
C3 Fe1 C1 68.61(8) . . ?
C14 Fe1 C5 132.93(10) . . ?
C10 Fe1 C5 171.38(10) . . ?
C12 Fe1 C5 117.30(9) . . ?
C11 Fe1 C5 147.84(9) . . ?
C2 Fe1 C5 68.40(8) . . ?
C4 Fe1 C5 40.50(8) . . ?
C13 Fe1 C5 110.79(9) . . ?
C3 Fe1 C5 68.35(8) . . ?
C1 Fe1 C5 40.74(8) . . ?
C19 Fe2 C18 40.99(9) . . ?
C19 Fe2 C25 122.56(9) . . ?
C18 Fe2 C25 158.66(10) . . ?
C19 Fe2 C24 107.06(9) . . ?
C18 Fe2 C24 122.18(9) . . ?
C25 Fe2 C24 40.88(9) . . ?
C19 Fe2 C26 158.94(9) . . ?
C18 Fe2 C26 158.91(10) . . ?
C25 Fe2 C26 40.68(9) . . ?
C24 Fe2 C26 68.49(9) . . ?
C19 Fe2 C17 68.50(9) . . ?
C18 Fe2 C17 40.58(9) . . ?
C25 Fe2 C17 159.45(10) . . ?
C24 Fe2 C17 158.29(9) . . ?
C26 Fe2 C17 123.29(9) . . ?
C19 Fe2 C27 158.60(9) . . ?
C18 Fe2 C27 122.46(9) . . ?
C25 Fe2 C27 68.45(9) . . ?
C24 Fe2 C27 68.22(9) . . ?
C26 Fe2 C27 40.74(9) . . ?
C17 Fe2 C27 107.72(9) . . ?
C19 Fe2 C16 68.48(9) . . ?
C18 Fe2 C16 68.54(9) . . ?
C25 Fe2 C16 123.24(9) . . ?
C24 Fe2 C16 159.36(9) . . ?
C26 Fe2 C16 108.01(9) . . ?
C17 Fe2 C16 40.71(9) . . ?
C27 Fe2 C16 123.30(9) . . ?
C19 Fe2 C28 122.52(9) . . ?
C18 Fe2 C28 107.03(9) . . ?
C25 Fe2 C28 68.38(9) . . ?
C24 Fe2 C28 40.45(9) . . ?
C26 Fe2 C28 68.31(9) . . ?
C17 Fe2 C28 122.68(9) . . ?
C27 Fe2 C28 40.44(9) . . ?
C16 Fe2 C28 158.98(9) . . ?
C19 Fe2 C15 40.84(8) . . ?
C18 Fe2 C15 68.91(8) . . ?
C25 Fe2 C15 107.40(9) . . ?
C24 Fe2 C15 122.79(9) . . ?
C26 Fe2 C15 122.96(8) . . ?
C17 Fe2 C15 68.64(9) . . ?
C27 Fe2 C15 159.30(9) . . ?
C16 Fe2 C15 40.74(8) . . ?
C28 Fe2 C15 158.75(9) . . ?
C31 Fe3 C32 40.81(9) . . ?
C31 Fe3 C42 125.05(10) . . ?
C32 Fe3 C42 105.99(9) . . ?
C31 Fe3 C41 106.10(9) . . ?
C32 Fe3 C41 117.08(9) . . ?
C42 Fe3 C41 40.62(9) . . ?
C31 Fe3 C38 163.46(10) . . ?
C32 Fe3 C38 126.41(10) . . ?
C42 Fe3 C38 40.83(10) . . ?
C41 Fe3 C38 68.43(9) . . ?
C31 Fe3 C33 68.51(9) . . ?
C32 Fe3 C33 40.75(9) . . ?
C42 Fe3 C33 118.52(9) . . ?
C41 Fe3 C33 151.91(9) . . ?
C38 Fe3 C33 108.51(9) . . ?
C31 Fe3 C40 118.47(9) . . ?
C32 Fe3 C40 151.86(9) . . ?
C42 Fe3 C40 68.33(9) . . ?
C41 Fe3 C40 40.61(9) . . ?
C38 Fe3 C40 68.26(9) . . ?
C33 Fe3 C40 166.39(9) . . ?
C31 Fe3 C30 40.74(9) . . ?
C32 Fe3 C30 68.56(9) . . ?
C42 Fe3 C30 163.33(10) . . ?
C41 Fe3 C30 126.48(9) . . ?
C38 Fe3 C30 154.82(10) . . ?
C33 Fe3 C30 68.35(9) . . ?
C40 Fe3 C30 108.58(9) . . ?
C31 Fe3 C39 153.57(9) . . ?
C32 Fe3 C39 165.21(9) . . ?
C42 Fe3 C39 68.42(9) . . ?
C41 Fe3 C39 68.25(9) . . ?
C38 Fe3 C39 40.61(9) . . ?
C33 Fe3 C39 128.67(9) . . ?
C40 Fe3 C39 40.44(9) . . ?
C30 Fe3 C39 120.63(9) . . ?
C31 Fe3 C29 68.71(9) . . ?
C32 Fe3 C29 68.77(9) . . ?
C42 Fe3 C29 153.72(9) . . ?
C41 Fe3 C29 165.11(9) . . ?
C38 Fe3 C29 120.41(9) . . ?
C33 Fe3 C29 40.75(8) . . ?
C40 Fe3 C29 128.42(9) . . ?
C30 Fe3 C29 40.72(9) . . ?
C39 Fe3 C29 109.79(9) . . ?
C55 Fe4 C44 120.88(9) . . ?
C55 Fe4 C45 106.44(9) . . ?
C44 Fe4 C45 40.74(8) . . ?
C55 Fe4 C54 40.73(9) . . ?
C44 Fe4 C54 107.23(9) . . ?
C45 Fe4 C54 123.35(9) . . ?
C55 Fe4 C46 123.10(9) . . ?
C44 Fe4 C46 68.53(8) . . ?
C45 Fe4 C46 40.63(9) . . ?
C54 Fe4 C46 159.76(9) . . ?
C55 Fe4 C53 68.19(9) . . ?
C44 Fe4 C53 124.49(9) . . ?
C45 Fe4 C53 160.41(9) . . ?
C54 Fe4 C53 40.43(9) . . ?
C46 Fe4 C53 158.08(9) . . ?
C55 Fe4 C56 40.64(9) . . ?
C44 Fe4 C56 156.46(9) . . ?
C45 Fe4 C56 120.99(9) . . ?
C54 Fe4 C56 68.30(9) . . ?
C46 Fe4 C56 107.23(8) . . ?
C53 Fe4 C56 68.04(9) . . ?
C55 Fe4 C43 157.05(8) . . ?
C44 Fe4 C43 40.94(8) . . ?
C45 Fe4 C43 68.77(8) . . ?
C54 Fe4 C43 121.88(8) . . ?
C46 Fe4 C43 68.75(8) . . ?
C53 Fe4 C43 108.40(8) . . ?
C56 Fe4 C43 161.13(9) . . ?
C55 Fe4 C47 160.32(8) . . ?
C44 Fe4 C47 68.40(8) . . ?
C45 Fe4 C47 68.36(9) . . ?
C54 Fe4 C47 157.95(9) . . ?
C46 Fe4 C47 40.73(8) . . ?
C53 Fe4 C47 122.97(9) . . ?
C56 Fe4 C47 124.43(8) . . ?
C43 Fe4 C47 40.68(8) . . ?
C55 Fe4 C52 68.28(9) . . ?
C44 Fe4 C52 161.45(9) . . ?
C45 Fe4 C52 156.85(9) . . ?
C54 Fe4 C52 68.27(9) . . ?
C46 Fe4 C52 121.99(9) . . ?
C53 Fe4 C52 40.57(9) . . ?
C56 Fe4 C52 40.40(9) . . ?
C43 Fe4 C52 124.89(9) . . ?
C47 Fe4 C52 108.60(9) . . ?
C8 N1 C9 110.27(17) . . ?
C8 N1 C7 110.86(16) . . ?
C9 N1 C7 112.86(16) . . ?
C22 N2 C23 110.2(2) . . ?
C22 N2 C21 112.14(19) . . ?
C23 N2 C21 111.80(18) . . ?
C37 N3 C36 110.32(18) . . ?
C37 N3 C35 113.31(19) . . ?
C36 N3 C35 110.39(17) . . ?
C51 N4 C50 110.27(18) . . ?
C51 N4 C49 112.51(17) . . ?
C50 N4 C49 111.61(16) . . ?
C2 C1 C5 107.47(18) . . ?
C2 C1 C6 125.49(18) . . ?
C5 C1 C6 126.95(19) . . ?
C2 C1 Fe1 69.16(11) . . ?
C5 C1 Fe1 69.64(11) . . ?
C6 C1 Fe1 129.11(14) . . ?
C3 C2 C1 108.36(18) . . ?
C3 C2 Fe1 69.77(11) . . ?
C1 C2 Fe1 70.11(11) . . ?
C4 C3 C2 107.69(19) . . ?
C4 C3 Fe1 69.53(11) . . ?
C2 C3 Fe1 69.43(11) . . ?
C5 C4 C3 108.35(18) . . ?
C5 C4 Fe1 70.18(11) . . ?
C3 C4 Fe1 69.75(11) . . ?
C4 C5 C1 108.12(18) . . ?
C4 C5 Fe1 69.33(12) . . ?
C1 C5 Fe1 69.62(11) . . ?
C1 C6 C7 111.77(17) . . ?
N1 C7 C6 112.58(16) . . ?
C11 C10 C14 107.4(2) . . ?
C11 C10 Fe1 69.88(13) . . ?
C14 C10 Fe1 69.62(13) . . ?
C12 C11 C10 108.4(2) . . ?
C12 C11 Fe1 70.00(14) . . ?
C10 C11 Fe1 69.75(13) . . ?
C11 C12 C13 108.7(2) . . ?
C11 C12 Fe1 70.09(14) . . ?
C13 C12 Fe1 70.23(14) . . ?
C12 C13 C14 108.0(2) . . ?
C12 C13 Fe1 69.83(13) . . ?
C14 C13 Fe1 69.52(13) . . ?
C13 C14 C10 107.6(2) . . ?
C13 C14 Fe1 70.04(13) . . ?
C10 C14 Fe1 69.69(13) . . ?
C16 C15 C19 107.22(19) . . ?
C16 C15 C20 124.65(19) . . ?
C19 C15 C20 128.1(2) . . ?
C16 C15 Fe2 69.32(11) . . ?
C19 C15 Fe2 69.01(11) . . ?
C20 C15 Fe2 128.43(15) . . ?
C17 C16 C15 108.36(19) . . ?
C17 C16 Fe2 69.61(12) . . ?
C15 C16 Fe2 69.94(12) . . ?
C18 C17 C16 108.2(2) . . ?
C18 C17 Fe2 69.50(13) . . ?
C16 C17 Fe2 69.68(12) . . ?
C17 C18 C19 107.8(2) . . ?
C17 C18 Fe2 69.92(12) . . ?
C19 C18 Fe2 69.48(12) . . ?
C15 C19 C18 108.4(2) . . ?
C15 C19 Fe2 70.15(11) . . ?
C18 C19 Fe2 69.53(12) . . ?
C15 C20 C21 113.80(17) . . ?
N2 C21 C20 111.61(17) . . ?
C28 C24 C25 107.9(2) . . ?
C28 C24 Fe2 69.88(12) . . ?
C25 C24 Fe2 69.48(12) . . ?
C26 C25 C24 107.8(2) . . ?
C26 C25 Fe2 69.75(12) . . ?
C24 C25 Fe2 69.64(13) . . ?
C25 C26 C27 107.84(19) . . ?
C25 C26 Fe2 69.57(12) . . ?
C27 C26 Fe2 69.63(12) . . ?
C28 C27 C26 108.1(2) . . ?
C28 C27 Fe2 69.87(12) . . ?
C26 C27 Fe2 69.63(12) . . ?
C27 C28 C24 108.3(2) . . ?
C27 C28 Fe2 69.69(12) . . ?
C24 C28 Fe2 69.67(12) . . ?
C30 C29 C33 107.2(2) . . ?
C30 C29 C34 125.88(19) . . ?
C33 C29 C34 126.74(19) . . ?
C30 C29 Fe3 69.28(12) . . ?
C33 C29 Fe3 69.23(12) . . ?
C34 C29 Fe3 130.21(15) . . ?
C31 C30 C29 108.41(19) . . ?
C31 C30 Fe3 69.38(12) . . ?
C29 C30 Fe3 70.00(12) . . ?
C30 C31 C32 108.0(2) . . ?
C30 C31 Fe3 69.88(12) . . ?
C32 C31 Fe3 69.61(12) . . ?
C31 C32 C33 107.85(19) . . ?
C31 C32 Fe3 69.58(12) . . ?
C33 C32 Fe3 69.82(12) . . ?
C32 C33 C29 108.50(19) . . ?
C32 C33 Fe3 69.43(12) . . ?
C29 C33 Fe3 70.03(11) . . ?
C29 C34 C35 112.24(17) . . ?
N3 C35 C34 113.46(17) . . ?
C39 C38 C42 108.0(2) . . ?
C39 C38 Fe3 70.14(12) . . ?
C42 C38 Fe3 69.52(13) . . ?
C40 C39 C38 107.8(2) . . ?
C40 C39 Fe3 69.45(12) . . ?
C38 C39 Fe3 69.25(12) . . ?
C39 C40 C41 108.28(19) . . ?
C39 C40 Fe3 70.11(12) . . ?
C41 C40 Fe3 69.55(12) . . ?
C42 C41 C40 108.1(2) . . ?
C42 C41 Fe3 69.65(12) . . ?
C40 C41 Fe3 69.84(12) . . ?
C41 C42 C38 107.9(2) . . ?
C41 C42 Fe3 69.73(12) . . ?
C38 C42 Fe3 69.65(13) . . ?
C47 C43 C44 107.31(18) . . ?
C47 C43 C48 128.08(19) . . ?
C44 C43 C48 124.54(18) . . ?
C47 C43 Fe4 69.68(11) . . ?
C44 C43 Fe4 69.25(11) . . ?
C48 C43 Fe4 128.42(14) . . ?
C45 C44 C43 108.21(18) . . ?
C45 C44 Fe4 69.63(11) . . ?
C43 C44 Fe4 69.82(11) . . ?
C46 C45 C44 108.19(19) . . ?
C46 C45 Fe4 69.78(12) . . ?
C44 C45 Fe4 69.63(12) . . ?
C45 C46 C47 107.87(18) . . ?
C45 C46 Fe4 69.58(12) . . ?
C47 C46 Fe4 69.83(11) . . ?
C43 C47 C46 108.41(19) . . ?
C43 C47 Fe4 69.65(11) . . ?
C46 C47 Fe4 69.43(11) . . ?
C43 C48 C49 112.89(16) . . ?
N4 C49 C48 111.83(16) . . ?
C56 C52 C53 107.6(2) . . ?
C56 C52 Fe4 69.57(12) . . ?
C53 C52 Fe4 69.43(12) . . ?
C54 C53 C52 108.41(19) . . ?
C54 C53 Fe4 69.67(12) . . ?
C52 C53 Fe4 70.01(12) . . ?
C53 C54 C55 107.89(19) . . ?
C53 C54 Fe4 69.90(12) . . ?
C55 C54 Fe4 69.59(12) . . ?
C56 C55 C54 107.8(2) . . ?
C56 C55 Fe4 69.91(12) . . ?
C54 C55 Fe4 69.68(12) . . ?
C52 C56 C55 108.24(19) . . ?
C52 C56 Fe4 70.02(12) . . ?
C55 C56 Fe4 69.45(12) . . ?
F2B B1 F4A 139.5(4) . . ?
F2B B1 F1B 116.2(7) . . ?
F4A B1 F1B 102.9(6) . . ?
F2B B1 F3A 37.0(3) . . ?
F4A B1 F3A 116.4(4) . . ?
F1B B1 F3A 134.9(6) . . ?
F2B B1 F2A 105.4(6) . . ?
F4A B1 F2A 114.8(6) . . ?
F1B B1 F2A 24.7(7) . . ?
F3A B1 F2A 112.4(5) . . ?
F2B B1 F4B 112.0(4) . . ?
F4A B1 F4B 36.9(2) . . ?
F1B B1 F4B 113.4(5) . . ?
F3A B1 F4B 111.3(3) . . ?
F2A B1 F4B 136.0(5) . . ?
F2B B1 F3B 105.6(3) . . ?
F4A B1 F3B 70.8(3) . . ?
F1B B1 F3B 106.5(6) . . ?
F3A B1 F3B 69.6(4) . . ?
F2A B1 F3B 89.5(5) . . ?
F4B B1 F3B 101.6(3) . . ?
F2B B1 F1A 69.3(3) . . ?
F4A B1 F1A 104.5(3) . . ?
F1B B1 F1A 86.8(6) . . ?
F3A B1 F1A 102.9(4) . . ?
F2A B1 F1A 103.8(6) . . ?
F4B B1 F1A 70.2(3) . . ?
F3B B1 F1A 166.5(3) . . ?
F8A B2 F7A 115.6(5) . . ?
F8A B2 F5B 143.3(5) . . ?
F7A B2 F5B 96.3(3) . . ?
F8A B2 F7B 82.4(4) . . ?
F7A B2 F7B 46.7(3) . . ?
F5B B2 F7B 110.5(2) . . ?
F8A B2 F8B 35.2(4) . . ?
F7A B2 F8B 150.2(4) . . ?
F5B B2 F8B 110.0(3) . . ?
F7B B2 F8B 108.7(3) . . ?
F8A B2 F6B 95.7(4) . . ?
F7A B2 F6B 74.0(4) . . ?
F5B B2 F6B 110.8(2) . . ?
F7B B2 F6B 109.1(2) . . ?
F8B B2 F6B 107.5(2) . . ?
F8A B2 F5A 115.1(7) . . ?
F7A B2 F5A 104.9(5) . . ?
F5B B2 F5A 34.1(4) . . ?
F7B B2 F5A 92.3(4) . . ?
F8B B2 F5A 90.6(5) . . ?
F6B B2 F5A 144.9(5) . . ?
F8A B2 F6A 106.4(4) . . ?
F7A B2 F6A 112.2(5) . . ?
F5B B2 F6A 74.9(3) . . ?
F7B B2 F6A 157.7(4) . . ?
F8B B2 F6A 88.4(3) . . ?
F6B B2 F6A 50.5(3) . . ?
F5A B2 F6A 101.9(6) . . ?
F9 B3 F12 110.0(2) . . ?
F9 B3 F10 109.9(2) . . ?
F12 B3 F10 110.0(2) . . ?
F9 B3 F11 110.9(2) . . ?
F12 B3 F11 108.7(2) . . ?
F10 B3 F11 107.22(19) . . ?
F13A B4 F15A 97.2(7) . . ?
F13A B4 F16B 119.6(6) . . ?
F15A B4 F16B 127.8(5) . . ?
F13A B4 F14A 124.9(5) . . ?
F15A B4 F14A 120.3(6) . . ?
F16B B4 F14A 68.7(4) . . ?
F13A B4 F16A 91.2(6) . . ?
F15A B4 F16A 110.1(4) . . ?
F16B B4 F16A 41.0(4) . . ?
F14A B4 F16A 109.3(4) . . ?
F13A B4 F14B 112.8(6) . . ?
F15A B4 F14B 87.7(5) . . ?
F16B B4 F14B 107.6(5) . . ?
F14A B4 F14B 40.4(3) . . ?
F16A B4 F14B 148.5(4) . . ?
F13A B4 F13B 21.0(7) . . ?
F15A B4 F13B 108.8(6) . . ?
F16B B4 F13B 118.7(5) . . ?
F14A B4 F13B 104.1(5) . . ?
F16A B4 F13B 102.8(5) . . ?
F14B B4 F13B 95.1(5) . . ?
F13A B4 F15B 112.1(6) . . ?
F15A B4 F15B 21.7(5) . . ?
F16B B4 F15B 106.1(5) . . ?
F14A B4 F15B 116.9(5) . . ?
F16A B4 F15B 93.3(4) . . ?
F14B B4 F15B 95.9(4) . . ?
F13B B4 F15B 127.7(5) . . ?

loop_
_geom_bond_atom_site_label_1
_geom_bond_atom_site_label_2
_geom_bond_distance
_geom_bond_site_symmetry_2
_geom_bond_publ_flag
Fe1 C14 2.038(2) . ?
Fe1 C10 2.039(2) . ?
Fe1 C12 2.039(2) . ?
Fe1 C11 2.040(2) . ?
Fe1 C2 2.0418(19) . ?
Fe1 C4 2.044(2) . ?
Fe1 C13 2.044(2) . ?
Fe1 C3 2.046(2) . ?
Fe1 C1 2.055(2) . ?
Fe1 C5 2.055(2) . ?
Fe2 C19 2.038(2) . ?
Fe2 C18 2.039(2) . ?
Fe2 C25 2.042(2) . ?
Fe2 C24 2.044(2) . ?
Fe2 C26 2.044(2) . ?
Fe2 C17 2.044(2) . ?
Fe2 C27 2.044(2) . ?
Fe2 C16 2.045(2) . ?
Fe2 C28 2.047(2) . ?
Fe2 C15 2.0532(19) . ?
Fe3 C31 2.037(2) . ?
Fe3 C32 2.038(2) . ?
Fe3 C42 2.039(2) . ?
Fe3 C41 2.040(2) . ?
Fe3 C38 2.040(2) . ?
Fe3 C33 2.043(2) . ?
Fe3 C40 2.044(2) . ?
Fe3 C30 2.044(2) . ?
Fe3 C39 2.052(2) . ?
Fe3 C29 2.053(2) . ?
Fe4 C55 2.043(2) . ?
Fe4 C44 2.043(2) . ?
Fe4 C45 2.043(2) . ?
Fe4 C54 2.044(2) . ?
Fe4 C46 2.046(2) . ?
Fe4 C53 2.047(2) . ?
Fe4 C56 2.049(2) . ?
Fe4 C43 2.0506(19) . ?
Fe4 C47 2.051(2) . ?
Fe4 C52 2.055(2) . ?
F9 B3 1.369(3) . ?
F10 B3 1.393(3) . ?
F11 B3 1.409(3) . ?
F12 B3 1.370(3) . ?
F1A B1 1.492(5) . ?
F2A B1 1.358(12) . ?
F3A B1 1.339(6) . ?
F4A B1 1.314(5) . ?
F5A B2 1.429(8) . ?
F6A B2 1.432(6) . ?
F7A B2 1.346(6) . ?
F8A B2 1.306(8) . ?
F13A B4 1.267(11) . ?
F14A B4 1.326(5) . ?
F15A B4 1.301(9) . ?
F16A B4 1.418(5) . ?
F1B B1 1.320(12) . ?
F2B B1 1.300(6) . ?
F3B B1 1.484(4) . ?
F4B B1 1.395(5) . ?
F5B B2 1.362(4) . ?
F6B B2 1.410(3) . ?
F7B B2 1.383(3) . ?
F8B B2 1.403(4) . ?
F13B B4 1.461(10) . ?
F14B B4 1.434(6) . ?
F15B B4 1.474(9) . ?
F16B B4 1.306(6) . ?
N1 C8 1.487(3) . ?
N1 C9 1.491(3) . ?
N1 C7 1.506(3) . ?
N2 C22 1.483(3) . ?
N2 C23 1.486(3) . ?
N2 C21 1.507(3) . ?
N3 C37 1.484(3) . ?
N3 C36 1.492(3) . ?
N3 C35 1.504(3) . ?
N4 C51 1.485(3) . ?
N4 C50 1.490(3) . ?
N4 C49 1.506(2) . ?
C1 C2 1.426(3) . ?
C1 C5 1.430(3) . ?
C1 C6 1.502(3) . ?
C2 C3 1.425(3) . ?
C3 C4 1.423(3) . ?
C4 C5 1.418(3) . ?
C6 C7 1.512(3) . ?
C10 C11 1.407(4) . ?
C10 C14 1.417(4) . ?
C11 C12 1.392(4) . ?
C12 C13 1.395(4) . ?
C13 C14 1.411(4) . ?
C15 C16 1.427(3) . ?
C15 C19 1.427(3) . ?
C15 C20 1.503(3) . ?
C16 C17 1.422(3) . ?
C17 C18 1.416(3) . ?
C18 C19 1.427(3) . ?
C20 C21 1.509(3) . ?
C24 C28 1.414(3) . ?
C24 C25 1.427(3) . ?
C25 C26 1.420(3) . ?
C26 C27 1.423(3) . ?
C27 C28 1.414(3) . ?
C29 C30 1.426(3) . ?
C29 C33 1.426(3) . ?
C29 C34 1.508(3) . ?
C30 C31 1.420(3) . ?
C31 C32 1.421(3) . ?
C32 C33 1.421(3) . ?
C34 C35 1.525(3) . ?
C38 C39 1.420(3) . ?
C38 C42 1.423(3) . ?
C39 C40 1.415(3) . ?
C40 C41 1.417(3) . ?
C41 C42 1.416(3) . ?
C43 C47 1.426(3) . ?
C43 C44 1.432(3) . ?
C43 C48 1.505(3) . ?
C44 C45 1.422(3) . ?
C45 C46 1.420(3) . ?
C46 C47 1.426(3) . ?
C48 C49 1.515(3) . ?
C52 C56 1.417(3) . ?
C52 C53 1.422(3) . ?
C53 C54 1.413(3) . ?
C54 C55 1.422(3) . ?
C55 C56 1.421(3) . ?
